data_7009485
loop_
_publ_author_name
'Adams, Harry'
'Fenton, David E.'
'Haque, Shabana R.'
'Heath, Sarah L.'
'Ohba, Masaaki'
'Okawa, Hisashi'
'Spey, Sharon E.'

_publ_section_title
;
 Diversity in the reactions of unsymmetric dinucleating Schiff base
 ligands with CuII and NiII
;
_journal_issue 12
_journal_name_full 'Journal of the Chemical Society, Dalton Transactions'
_journal_page_first 1849
_journal_paper_doi 10.1039/b001395l
_journal_year 2000
_chemical_formula_sum 'C30 H58 Cl2 N4 Ni2 O18'
_chemical_formula_weight 951.12
_chemical_name_systematic
; 
 ? 
;
_space_group_IT_number 15
_symmetry_cell_setting monoclinic
_symmetry_space_group_name_Hall '-C 2yc'
_symmetry_space_group_name_H-M 'C 1 2/c 1'
_atom_sites_solution_hydrogens geom
_atom_sites_solution_primary direct
_atom_sites_solution_secondary difmap
_audit_creation_method SHELXL-97
_cell_angle_alpha 90.00
_cell_angle_beta 111.963(4)
_cell_angle_gamma 90.00
_cell_formula_units_Z 4
_cell_length_a 22.938(6)
_cell_length_b 10.148(2)
_cell_length_c 17.916(4)
_cell_measurement_reflns_used 57
_cell_measurement_temperature 150(2)
_cell_measurement_theta_max 28.20
_cell_measurement_theta_min 1.91
_cell_volume 3867.7(15)
_computing_cell_refinement 'Bruker SMART'
_computing_data_collection 'Bruker SMART'
_computing_data_reduction 'Bruker SAINTPLUS'
_computing_molecular_graphics 'SHELXTL-97 (Sheldrick, 1997)'
_computing_publication_material 'SHELXTL-97 (Sheldrick, 1997)'
_computing_structure_refinement 'SHELXL-97 (Sheldrick, 1997)'
_computing_structure_solution 'SHELXS-97 (Sheldrick, 1990)'
_diffrn_ambient_temperature 150(2)
_diffrn_measured_fraction_theta_full 0.961
_diffrn_measured_fraction_theta_max 0.961
_diffrn_measurement_device_type 'Bruker SMART 1000 CCD'
_diffrn_measurement_method '\w scans with narrow frames'
_diffrn_radiation_monochromator graphite
_diffrn_radiation_source 'fine-focus sealed tube'
_diffrn_radiation_type MoK\a
_diffrn_radiation_wavelength 0.71073
_diffrn_reflns_av_R_equivalents 0.1299
_diffrn_reflns_av_sigmaI/netI 0.1316
_diffrn_reflns_limit_h_max 30
_diffrn_reflns_limit_h_min -30
_diffrn_reflns_limit_k_max 13
_diffrn_reflns_limit_k_min -11
_diffrn_reflns_limit_l_max 21
_diffrn_reflns_limit_l_min -23
_diffrn_reflns_number 12499
_diffrn_reflns_theta_full 28.20
_diffrn_reflns_theta_max 28.20
_diffrn_reflns_theta_min 1.91
_exptl_absorpt_coefficient_mu 1.193
_exptl_absorpt_correction_T_max 0.8900
_exptl_absorpt_correction_T_min 0.6098
_exptl_absorpt_correction_type empirical
_exptl_crystal_colour Green
_exptl_crystal_density_diffrn 1.633
_exptl_crystal_density_method 'not measured'
_exptl_crystal_description Plate
_exptl_crystal_F_000 2000
_exptl_crystal_size_max 0.46
_exptl_crystal_size_mid 0.39
_exptl_crystal_size_min 0.10
_refine_diff_density_max 1.164
_refine_diff_density_min -0.881
_refine_diff_density_rms 0.157
_refine_ls_extinction_method none
_refine_ls_goodness_of_fit_ref 0.991
_refine_ls_hydrogen_treatment mixed
_refine_ls_matrix_type full
_refine_ls_number_parameters 383
_refine_ls_number_reflns 4584
_refine_ls_number_restraints 144
_refine_ls_restrained_S_all 0.992
_refine_ls_R_factor_all 0.2391
_refine_ls_R_factor_gt 0.1264
_refine_ls_shift/su_max 0.008
_refine_ls_shift/su_mean 0.000
_refine_ls_structure_factor_coef Fsqd
_refine_ls_weighting_details 'calc w=1/[\s^2^(Fo^2^)+(0.2000P)^2^+0.0000P] where P=(Fo^2^+2Fc^2^)/3'
_refine_ls_weighting_scheme calc
_refine_ls_wR_factor_gt 0.3124
_refine_ls_wR_factor_ref 0.3780
_reflns_number_gt 1688
_reflns_number_total 4584
_reflns_threshold_expression >2sigma(I)
_cod_data_source_file b001395l.txt
_cod_data_source_block ifn6mons
_cod_depositor_comments
;
The following automatic conversions were performed:
'_symmetry_cell_setting' value 'Monoclinic' changed to 'monoclinic'
according to '/home/saulius/struct/CIF-dictionaries/cif_core.dic'
dictionary named 'cif_core.dic' version 2.4.1 from 2010-06-29.

Automatic conversion script
Id: cif_fix_enum 1527 2010-12-29 10:47:43Z saulius 
;
_cod_original_cell_volume 3867.8(16)
_cod_original_sg_symbol_H-M C2/c
_cod_database_code 7009485

loop_
_symmetry_equiv_pos_as_xyz
'x, y, z'
'-x, y, -z+1/2'
'x+1/2, y+1/2, z'
'-x+1/2, y+1/2, -z+1/2'
'-x, -y, -z'
'x, -y, z-1/2'
'-x+1/2, -y+1/2, -z'
'x+1/2, -y+1/2, z-1/2'

loop_
_atom_site_label
_atom_site_type_symbol
_atom_site_fract_x
_atom_site_fract_y
_atom_site_fract_z
_atom_site_U_iso_or_equiv
_atom_site_adp_type
_atom_site_occupancy
_atom_site_symmetry_multiplicity
_atom_site_calc_flag
_atom_site_refinement_flags
_atom_site_disorder_assembly
_atom_site_disorder_group
Ni1 Ni -0.04457(6) 0.58267(12) -0.07067(7) 0.0899(7) Uani 1 1 d . . .
O1 O 0.0418(3) 0.4981(6) -0.0335(3) 0.0868(18) Uani 1 1 d . . .
C1 C 0.0905(6) 0.5319(10) -0.0517(5) 0.081(3) Uani 1 1 d . . .
C2 C 0.0941(7) 0.6391(11) -0.0958(6) 0.104(4) Uani 1 1 d . A .
C3 C 0.1471(8) 0.6820(11) -0.1105(7) 0.108(4) Uani 1 1 d . . .
H3 H 0.1452 0.7583 -0.1400 0.129 Uiso 1 1 calc R A .
C4 C 0.1989(6) 0.6135(12) -0.0824(7) 0.105(4) Uani 1 1 d D A .
C5 C 0.1984(6) 0.4970(10) -0.0355(6) 0.100(3) Uani 1 1 d . . .
H5 H 0.2350 0.4478 -0.0127 0.120 Uiso 1 1 calc R A .
C6 C 0.1447(6) 0.4580(11) -0.0241(6) 0.095(3) Uani 1 1 d . A .
C7A C 0.264(2) 0.655(14) -0.082(4) 0.127(13) Uani 0.557(9) 1 d PDU A 1
H7A1 H 0.2960 0.6235 -0.0336 0.190 Uiso 0.557(9) 1 calc PR A 1
H7A2 H 0.2657 0.7496 -0.0836 0.190 Uiso 0.557(9) 1 calc PR A 1
H7A3 H 0.2695 0.6186 -0.1278 0.190 Uiso 0.557(9) 1 calc PR A 1
C7B C 0.255(4) 0.656(19) -0.105(6) 0.133(16) Uani 0.443(9) 1 d PDU A 2
H7B1 H 0.2931 0.6215 -0.0656 0.200 Uiso 0.443(9) 1 calc PR A 2
H7B2 H 0.2571 0.7504 -0.1050 0.200 Uiso 0.443(9) 1 calc PR A 2
H7B3 H 0.2493 0.6225 -0.1569 0.200 Uiso 0.443(9) 1 calc PR A 2
C8 C 0.1475(5) 0.3310(12) 0.0206(6) 0.106(3) Uani 1 1 d . . .
H8A H 0.1896 0.2949 0.0384 0.127 Uiso 0.557(9) 1 calc PR A 1
H8B H 0.1188 0.2674 -0.0148 0.127 Uiso 0.557(9) 1 calc PR A 1
H8C H 0.1168 0.2737 -0.0175 0.127 Uiso 0.443(9) 1 calc PR A 2
H8D H 0.1883 0.2934 0.0288 0.127 Uiso 0.443(9) 1 calc PR A 2
C9A C 0.1405(9) 0.229(2) 0.1434(11) 0.092(4) Uani 0.557(9) 1 d PU A 1
H9A1 H 0.1303 0.2388 0.1911 0.110 Uiso 0.557(9) 1 calc PR A 1
H9A2 H 0.1115 0.1654 0.1089 0.110 Uiso 0.557(9) 1 calc PR A 1
N1A N 0.1278(10) 0.359(2) 0.1003(12) 0.081(4) Uani 0.557(9) 1 d PU . 1
C10A C 0.2025(12) 0.175(2) 0.1681(16) 0.141(10) Uani 0.557(9) 1 d P A 1
H10A H 0.2046 0.0954 0.1978 0.211 Uiso 0.557(9) 1 calc PR A 1
H10B H 0.2323 0.2375 0.2015 0.211 Uiso 0.557(9) 1 calc PR A 1
H10C H 0.2120 0.1562 0.1214 0.211 Uiso 0.557(9) 1 calc PR A 1
C11A C 0.1703(8) 0.468(2) 0.1515(9) 0.078(4) Uani 0.557(9) 1 d PU A 1
H11A H 0.2088 0.4297 0.1894 0.093 Uiso 0.557(9) 1 calc PR A 1
H11B H 0.1812 0.5293 0.1174 0.093 Uiso 0.557(9) 1 calc PR A 1
N2A N -0.0751(7) 0.4165(16) -0.1450(10) 0.085(4) Uani 0.557(9) 1 d PU . 1
C12A C 0.1351(9) 0.538(2) 0.1964(14) 0.083(5) Uani 0.557(9) 1 d PU . 1
H12A H 0.1302 0.4791 0.2360 0.099 Uiso 0.557(9) 1 calc PR A 1
H12B H 0.1599 0.6131 0.2249 0.099 Uiso 0.557(9) 1 calc PR A 1
C13A C -0.0795(11) 0.2914(19) -0.1069(12) 0.109(5) Uani 0.557(9) 1 d PU A 1
H13A H -0.0383 0.2641 -0.0718 0.163 Uiso 0.557(9) 1 calc PR A 1
H13B H -0.0974 0.2256 -0.1475 0.163 Uiso 0.557(9) 1 calc PR A 1
H13C H -0.1057 0.3023 -0.0762 0.163 Uiso 0.557(9) 1 calc PR A 1
C14A C -0.0448(13) 0.395(2) -0.2067(14) 0.100(7) Uani 0.557(9) 1 d PU A 1
H14A H -0.0029 0.3616 -0.1802 0.150 Uiso 0.557(9) 1 calc PR A 1
H14B H -0.0431 0.4773 -0.2324 0.150 Uiso 0.557(9) 1 calc PR A 1
H14C H -0.0692 0.3329 -0.2465 0.150 Uiso 0.557(9) 1 calc PR A 1
C9B C 0.1364(14) 0.159(3) 0.1110(17) 0.102(5) Uani 0.443(9) 1 d PU A 2
H9B1 H 0.1767 0.1206 0.1167 0.122 Uiso 0.443(9) 1 calc PR A 2
H9B2 H 0.1332 0.1529 0.1634 0.122 Uiso 0.443(9) 1 calc PR A 2
N1B N 0.1397(14) 0.313(3) 0.0916(17) 0.088(4) Uani 0.443(9) 1 d PU . 2
C10B C 0.0937(13) 0.083(2) 0.063(2) 0.116(10) Uani 0.443(9) 1 d P A 2
H10D H 0.0965 -0.0026 0.0876 0.174 Uiso 0.443(9) 1 calc PR A 2
H10E H 0.0996 0.0743 0.0133 0.174 Uiso 0.443(9) 1 calc PR A 2
H10F H 0.0530 0.1198 0.0537 0.174 Uiso 0.443(9) 1 calc PR A 2
C11B C 0.1899(11) 0.378(3) 0.1566(13) 0.089(4) Uani 0.443(9) 1 d PU A 2
H11C H 0.2086 0.4462 0.1349 0.107 Uiso 0.443(9) 1 calc PR A 2
H11D H 0.2224 0.3144 0.1845 0.107 Uiso 0.443(9) 1 calc PR A 2
N2B N -0.1082(12) 0.483(3) -0.1709(14) 0.090(5) Uani 0.443(9) 1 d PU . 2
C12B C 0.1642(10) 0.436(2) 0.2128(15) 0.088(5) Uani 0.443(9) 1 d PU . 2
H12C H 0.1961 0.4901 0.2516 0.106 Uiso 0.443(9) 1 calc PR A 2
H12D H 0.1532 0.3659 0.2420 0.106 Uiso 0.443(9) 1 calc PR A 2
C13B C -0.1316(10) 0.364(2) -0.1442(11) 0.089(5) Uani 0.443(9) 1 d PU A 2
H13D H -0.1536 0.3881 -0.1100 0.133 Uiso 0.443(9) 1 calc PR A 2
H13E H -0.0967 0.3077 -0.1149 0.133 Uiso 0.443(9) 1 calc PR A 2
H13F H -0.1596 0.3170 -0.1903 0.133 Uiso 0.443(9) 1 calc PR A 2
C14B C -0.0791(14) 0.456(3) -0.2244(17) 0.094(8) Uani 0.443(9) 1 d PU A 2
H14D H -0.0643 0.5372 -0.2390 0.142 Uiso 0.443(9) 1 calc PR A 2
H14E H -0.1086 0.4155 -0.2717 0.142 Uiso 0.443(9) 1 calc PR A 2
H14F H -0.0442 0.3982 -0.1995 0.142 Uiso 0.443(9) 1 calc PR A 2
C15 C 0.0468(5) 0.7044(13) -0.1356(7) 0.147(7) Uani 1 1 d D . .
H15A H 0.0552 0.7791 -0.1600 0.176 Uiso 0.557(9) 1 calc PR A 1
H15B H 0.0524 0.7474 -0.1783 0.176 Uiso 0.443(9) 1 calc PR A 2
O2A O -0.0233(4) 0.6830(14) -0.1515(9) 0.089(4) Uani 0.557(9) 1 d PDU A 1
O2B O -0.0186(5) 0.7339(18) -0.1339(12) 0.108(5) Uani 0.443(9) 1 d PDU A 2
O3 O 0.0018(7) 0.7544(15) 0.0012(9) 0.217(6) Uani 1 1 d . A .
Cl1 Cl -0.35817(16) 0.5649(4) -0.1730(2) 0.1283(14) Uani 1 1 d . . .
O4A O -0.3376(12) 0.604(2) -0.2496(16) 0.190(10) Uani 0.522(14) 1 d P B 1
O5A O -0.4111(9) 0.499(2) -0.2280(12) 0.140(7) Uani 0.522(14) 1 d PU B 1
O7A O -0.3104(12) 0.488(2) -0.1324(14) 0.152(7) Uani 0.522(14) 1 d PU B 1
O4B O -0.3179(12) 0.462(2) -0.1865(15) 0.126(6) Uani 0.478(14) 1 d PU B 2
O5B O -0.4178(12) 0.604(3) -0.197(2) 0.183(9) Uani 0.478(14) 1 d PU B 2
O7B O -0.3575(9) 0.5127(16) -0.0914(9) 0.123(6) Uani 0.478(14) 1 d PU B 2
O6 O -0.3334(7) 0.6845(12) -0.1511(8) 0.203(5) Uani 1 1 d . B .
O1S O 0.0085(8) 0.140(2) -0.1340(12) 0.283(9) Uani 1 1 d . . .
O2SA O -0.0538(18) 0.042(4) 0.018(3) 0.283(14) Uani 0.39(2) 1 d PU C 1
O2SB O 0.0028(12) 0.035(3) 0.105(2) 0.282(14) Uani 0.61(2) 1 d PU C 2

loop_
_atom_site_aniso_label
_atom_site_aniso_U_11
_atom_site_aniso_U_22
_atom_site_aniso_U_33
_atom_site_aniso_U_23
_atom_site_aniso_U_13
_atom_site_aniso_U_12
Ni1 0.1374(12) 0.0839(9) 0.0489(7) 0.0046(5) 0.0354(7) -0.0310(7)
O1 0.131(5) 0.088(4) 0.047(3) 0.001(3) 0.041(3) -0.038(4)
C1 0.127(8) 0.076(6) 0.045(4) -0.009(4) 0.039(5) -0.024(6)
C2 0.178(11) 0.085(7) 0.041(5) 0.008(5) 0.031(7) -0.006(8)
C3 0.195(12) 0.080(7) 0.088(7) -0.014(6) 0.099(9) -0.048(8)
C4 0.159(10) 0.094(8) 0.092(8) -0.029(6) 0.084(8) -0.029(8)
C5 0.153(9) 0.094(7) 0.074(6) -0.028(5) 0.067(7) -0.047(7)
C6 0.147(9) 0.095(7) 0.057(5) -0.013(5) 0.056(6) -0.046(7)
C7A 0.22(2) 0.101(12) 0.13(4) -0.02(3) 0.14(3) -0.05(2)
C7B 0.22(2) 0.108(14) 0.13(4) -0.02(4) 0.13(2) -0.05(2)
C8 0.114(7) 0.127(9) 0.070(6) 0.016(6) 0.026(6) -0.017(7)
C9A 0.105(7) 0.104(9) 0.059(7) 0.018(6) 0.021(6) 0.000(7)
N1A 0.092(7) 0.101(9) 0.046(5) 0.012(5) 0.020(5) 0.001(6)
C10A 0.18(2) 0.133(18) 0.14(2) 0.092(16) 0.100(19) 0.082(17)
C11A 0.090(7) 0.101(9) 0.044(6) 0.005(6) 0.027(5) 0.004(7)
N2A 0.087(8) 0.096(9) 0.068(8) -0.006(6) 0.025(7) -0.031(7)
C12A 0.078(11) 0.081(11) 0.092(12) 0.003(10) 0.035(9) -0.034(9)
C13A 0.146(11) 0.086(10) 0.080(10) -0.012(7) 0.026(10) -0.037(10)
C14A 0.16(2) 0.092(16) 0.076(13) -0.042(12) 0.076(15) -0.041(12)
C9B 0.114(8) 0.109(10) 0.073(8) 0.029(7) 0.024(7) -0.002(8)
N1B 0.097(7) 0.106(10) 0.059(6) 0.020(7) 0.026(6) -0.006(7)
C10B 0.13(2) 0.052(11) 0.19(3) 0.020(15) 0.08(2) -0.007(13)
C11B 0.096(7) 0.112(10) 0.053(6) 0.016(7) 0.020(6) 0.005(7)
N2B 0.084(11) 0.112(11) 0.065(10) 0.005(8) 0.016(9) -0.035(9)
C12B 0.079(11) 0.098(12) 0.086(12) 0.012(11) 0.028(10) -0.022(9)
C13B 0.098(10) 0.129(12) 0.032(8) -0.001(8) 0.016(8) -0.049(9)
C14B 0.11(2) 0.12(2) 0.061(12) -0.012(15) 0.044(15) -0.022(14)
C15 0.238(17) 0.152(13) 0.088(9) -0.049(9) 0.104(11) -0.144(13)
O2A 0.151(7) 0.054(10) 0.030(6) -0.008(5) 0.000(5) -0.063(6)
O2B 0.173(9) 0.068(12) 0.035(9) 0.012(8) -0.019(7) -0.073(8)
O3 0.243(12) 0.252(14) 0.165(11) -0.070(11) 0.086(10) -0.050(12)
Cl1 0.115(2) 0.104(3) 0.130(3) 0.038(2) 0.005(2) -0.0151(19)
O4A 0.23(2) 0.20(2) 0.15(2) 0.063(17) 0.085(19) 0.044(17)
O5A 0.134(11) 0.131(15) 0.110(14) 0.028(12) -0.006(10) -0.014(13)
O7A 0.168(12) 0.138(12) 0.115(13) 0.033(12) 0.014(13) -0.009(11)
O4B 0.152(12) 0.117(11) 0.113(14) -0.023(12) 0.056(13) 0.008(10)
O5B 0.124(12) 0.20(2) 0.183(19) 0.042(17) 0.010(13) -0.004(16)
O7B 0.185(14) 0.107(11) 0.076(9) 0.030(8) 0.049(10) -0.006(10)
O6 0.305(15) 0.117(8) 0.169(12) 0.002(8) 0.067(11) -0.002(9)
O1S 0.296(18) 0.36(3) 0.242(18) -0.111(18) 0.162(16) -0.007(18)
O2SA 0.197(18) 0.22(2) 0.36(4) 0.14(2) 0.024(18) 0.009(17)
O2SB 0.197(17) 0.219(19) 0.36(4) 0.14(2) 0.024(17) 0.002(16)

loop_
_atom_type_symbol
_atom_type_description
_atom_type_scat_dispersion_real
_atom_type_scat_dispersion_imag
_atom_type_scat_source
C C 0.0033 0.0016 'International Tables Vol C Tables 4.2.6.8 and 6.1.1.4'
H H 0.0000 0.0000 'International Tables Vol C Tables 4.2.6.8 and 6.1.1.4'
N N 0.0061 0.0033 'International Tables Vol C Tables 4.2.6.8 and 6.1.1.4'
O O 0.0106 0.0060 'International Tables Vol C Tables 4.2.6.8 and 6.1.1.4'
Cl Cl 0.1484 0.1585 'International Tables Vol C Tables 4.2.6.8 and 6.1.1.4'
Ni Ni 0.3393 1.1124 'International Tables Vol C Tables 4.2.6.8 and 6.1.1.4'

loop_
_geom_angle_atom_site_label_1
_geom_angle_atom_site_label_2
_geom_angle_atom_site_label_3
_geom_angle
_geom_angle_site_symmetry_1
_geom_angle_site_symmetry_3
_geom_angle_publ_flag
N1A Ni1 O2A 97.7(8) 5_565 . ?
N1A Ni1 O1 93.8(7) 5_565 5_565 ?
O2A Ni1 O1 163.1(3) . 5_565 ?
N1A Ni1 O1 172.6(7) 5_565 . ?
O2A Ni1 O1 88.9(4) . . ?
O1 Ni1 O1 80.5(3) 5_565 . ?
N1A Ni1 N2A 90.7(8) 5_565 . ?
O2A Ni1 N2A 93.7(5) . . ?
O1 Ni1 N2A 98.5(5) 5_565 . ?
O1 Ni1 N2A 85.5(5) . . ?
N1A Ni1 N2B 66.5(11) 5_565 . ?
O2A Ni1 N2B 84.5(7) . . ?
O1 Ni1 N2B 111.5(7) 5_565 . ?
O1 Ni1 N2B 111.0(9) . . ?
N2A Ni1 N2B 27.4(8) . . ?
N1A Ni1 O2B 94.6(8) 5_565 . ?
O2A Ni1 O2B 16.2(5) . . ?
O1 Ni1 O2B 150.5(5) 5_565 . ?
O1 Ni1 O2B 92.7(4) . . ?
N2A Ni1 O2B 109.6(6) . . ?
N2B Ni1 O2B 97.8(8) . . ?
N1A Ni1 O3 97.7(7) 5_565 . ?
O2A Ni1 O3 79.8(5) . . ?
O1 Ni1 O3 86.5(4) 5_565 . ?
O1 Ni1 O3 86.8(4) . . ?
N2A Ni1 O3 170.0(6) . . ?
N2B Ni1 O3 156.0(9) . . ?
O2B Ni1 O3 64.3(6) . . ?
N1A Ni1 N1B 10.4(11) 5_565 5_565 ?
O2A Ni1 N1B 97.0(8) . 5_565 ?
O1 Ni1 N1B 92.2(8) 5_565 5_565 ?
O1 Ni1 N1B 170.8(7) . 5_565 ?
N2A Ni1 N1B 101.1(8) . 5_565 ?
N2B Ni1 N1B 76.7(11) . 5_565 ?
O2B Ni1 N1B 91.1(8) . 5_565 ?
O3 Ni1 N1B 87.3(8) . 5_565 ?
C1 O1 Ni1 126.7(6) . 5_565 ?
C1 O1 Ni1 128.4(6) . . ?
Ni1 O1 Ni1 99.5(3) 5_565 . ?
O1 C1 C2 126.2(12) . . ?
O1 C1 C6 120.2(8) . . ?
C2 C1 C6 113.6(11) . . ?
C15 C2 C1 121.8(14) . . ?
C15 C2 C3 111.0(11) . . ?
C1 C2 C3 126.9(13) . . ?
C4 C3 C2 119.3(11) . . ?
C3 C4 C5 117.0(9) . . ?
C3 C4 C7A 126(5) . . ?
C5 C4 C7A 116(5) . . ?
C3 C4 C7B 119(7) . . ?
C5 C4 C7B 124(7) . . ?
C7A C4 C7B 14(6) . . ?
C6 C5 C4 121.3(12) . . ?
C1 C6 C5 121.8(10) . . ?
C1 C6 C8 120.7(9) . . ?
C5 C6 C8 117.5(12) . . ?
N1B C8 C6 128.1(15) . . ?
N1B C8 N1A 19.0(14) . . ?
C6 C8 N1A 109.7(11) . . ?
C10A C9A N1A 118.4(17) . . ?
C9A N1A C11A 111.4(16) . . ?
C9A N1A C8 103.3(13) . . ?
C11A N1A C8 108.6(16) . . ?
C9A N1A Ni1 113.8(15) . 5_565 ?
C11A N1A Ni1 107.2(12) . 5_565 ?
C8 N1A Ni1 112.5(11) . 5_565 ?
C12A C11A N1A 108.2(14) . . ?
C12A N2A C13A 111.4(14) 5_565 . ?
C12A N2A C14A 99.8(16) 5_565 . ?
C13A N2A C14A 110.1(17) . . ?
C12A N2A Ni1 99.5(14) 5_565 . ?
C13A N2A Ni1 117.7(12) . . ?
C14A N2A Ni1 116.1(11) . . ?
N2A C12A C11A 112.9(18) 5_565 . ?
C10B C9B N1B 122(2) . . ?
C8 N1B C11B 110(2) . . ?
C8 N1B C9B 111(2) . . ?
C11B N1B C9B 111(2) . . ?
C8 N1B Ni1 103.4(15) . 5_565 ?
C11B N1B Ni1 109.9(17) . 5_565 ?
C9B N1B Ni1 111.2(19) . 5_565 ?
N1B C11B C12B 109.1(19) . . ?
C14B N2B C12B 108(2) . 5_565 ?
C14B N2B C13B 113(3) . . ?
C12B N2B C13B 106(2) 5_565 . ?
C14B N2B Ni1 109.0(17) . . ?
C12B N2B Ni1 111.3(19) 5_565 . ?
C13B N2B Ni1 109.8(15) . . ?
C11B C12B N2B 112(2) . 5_565 ?
C2 C15 O2A 131.1(13) . . ?
C2 C15 O2B 137.7(14) . . ?
O2A C15 O2B 22.2(6) . . ?
C15 O2A Ni1 117.7(10) . . ?
C15 O2B Ni1 109.9(11) . . ?
O7A Cl1 O5B 153.6(17) . . ?
O7A Cl1 O6 101.4(13) . . ?
O5B Cl1 O6 95.4(15) . . ?
O7A Cl1 O5A 115.1(13) . . ?
O5B Cl1 O5A 53.8(14) . . ?
O6 Cl1 O5A 142.8(10) . . ?
O7A Cl1 O4B 39.6(11) . . ?
O5B Cl1 O4B 142.4(18) . . ?
O6 Cl1 O4B 117.9(12) . . ?
O5A Cl1 O4B 88.7(13) . . ?
O7A Cl1 O7B 64.2(13) . . ?
O5B Cl1 O7B 93.0(16) . . ?
O6 Cl1 O7B 100.3(9) . . ?
O5A Cl1 O7B 101.4(10) . . ?
O4B Cl1 O7B 97.3(12) . . ?
O7A Cl1 O4A 99.4(15) . . ?
O5B Cl1 O4A 103.8(17) . . ?
O6 Cl1 O4A 78.7(11) . . ?
O5A Cl1 O4A 88.5(13) . . ?
O4B Cl1 O4A 69.1(12) . . ?
O7B Cl1 O4A 163.2(11) . . ?

loop_
_geom_bond_atom_site_label_1
_geom_bond_atom_site_label_2
_geom_bond_distance
_geom_bond_site_symmetry_2
_geom_bond_publ_flag
Ni1 N1A 1.88(2) 5_565 ?
Ni1 O2A 1.975(15) . ?
Ni1 O1 2.017(5) 5_565 ?
Ni1 O1 2.029(7) . ?
Ni1 N2A 2.100(15) . ?
Ni1 N2B 2.10(2) . ?
Ni1 O2B 2.12(2) . ?
Ni1 O3 2.192(13) . ?
Ni1 N1B 2.32(3) 5_565 ?
O1 C1 1.321(11) . ?
O1 Ni1 2.017(5) 5_565 ?
C1 C2 1.366(14) . ?
C1 C6 1.376(14) . ?
C2 C15 1.245(15) . ?
C2 C3 1.404(17) . ?
C3 C4 1.304(16) . ?
C4 C5 1.453(16) . ?
C4 C7A 1.5400(11) . ?
C4 C7B 1.5400(11) . ?
C5 C6 1.380(14) . ?
C6 C8 1.506(15) . ?
C8 N1B 1.36(3) . ?
C8 N1A 1.67(2) . ?
C9A C10A 1.43(3) . ?
C9A N1A 1.50(3) . ?
N1A C11A 1.53(3) . ?
N1A Ni1 1.88(2) 5_565 ?
C11A C12A 1.52(3) . ?
N2A C12A 1.41(3) 5_565 ?
N2A C13A 1.46(2) . ?
N2A C14A 1.53(3) . ?
C12A N2A 1.41(3) 5_565 ?
C9B C10B 1.29(4) . ?
C9B N1B 1.61(4) . ?
N1B C11B 1.45(3) . ?
N1B Ni1 2.32(3) 5_565 ?
C11B C12B 1.47(3) . ?
N2B C14B 1.38(4) . ?
N2B C12B 1.47(4) 5_565 ?
N2B C13B 1.48(3) . ?
C12B N2B 1.47(4) 5_565 ?
C15 O2A 1.5394(11) . ?
C15 O2B 1.5397(11) . ?
Cl1 O7A 1.32(2) . ?
Cl1 O5B 1.33(3) . ?
Cl1 O6 1.336(13) . ?
Cl1 O5A 1.416(18) . ?
Cl1 O4B 1.47(2) . ?
Cl1 O7B 1.549(15) . ?
Cl1 O4A 1.66(2) . ?

loop_
_geom_torsion_atom_site_label_1
_geom_torsion_atom_site_label_2
_geom_torsion_atom_site_label_3
_geom_torsion_atom_site_label_4
_geom_torsion
_geom_torsion_site_symmetry_1
_geom_torsion_site_symmetry_2
_geom_torsion_site_symmetry_3
_geom_torsion_site_symmetry_4
_geom_torsion_publ_flag
N1A Ni1 O1 C1 165(5) 5_565 . . . ?
O2A Ni1 O1 C1 12.0(7) . . . . ?
O1 Ni1 O1 C1 -154.8(8) 5_565 . . . ?
N2A Ni1 O1 C1 105.8(8) . . . . ?
N2B Ni1 O1 C1 95.6(9) . . . . ?
O2B Ni1 O1 C1 -3.7(8) . . . . ?
O3 Ni1 O1 C1 -67.8(7) . . . . ?
N1B Ni1 O1 C1 -118(5) 5_565 . . . ?
N1A Ni1 O1 Ni1 -40(5) 5_565 . . 5_565 ?
O2A Ni1 O1 Ni1 166.8(4) . . . 5_565 ?
O1 Ni1 O1 Ni1 0.0 5_565 . . 5_565 ?
N2A Ni1 O1 Ni1 -99.4(5) . . . 5_565 ?
N2B Ni1 O1 Ni1 -109.5(7) . . . 5_565 ?
O2B Ni1 O1 Ni1 151.1(5) . . . 5_565 ?
O3 Ni1 O1 Ni1 87.0(4) . . . 5_565 ?
N1B Ni1 O1 Ni1 37(5) 5_565 . . 5_565 ?
Ni1 O1 C1 C2 -143.3(8) 5_565 . . . ?
Ni1 O1 C1 C2 5.2(13) . . . . ?
Ni1 O1 C1 C6 35.1(11) 5_565 . . . ?
Ni1 O1 C1 C6 -176.5(6) . . . . ?
O1 C1 C2 C15 -13.0(17) . . . . ?
C6 C1 C2 C15 168.6(11) . . . . ?
O1 C1 C2 C3 174.7(9) . . . . ?
C6 C1 C2 C3 -3.7(15) . . . . ?
C15 C2 C3 C4 -170.9(11) . . . . ?
C1 C2 C3 C4 2.2(17) . . . . ?
C2 C3 C4 C5 -1.3(15) . . . . ?
C2 C3 C4 C7A -170(4) . . . . ?
C2 C3 C4 C7B 175(6) . . . . ?
C3 C4 C5 C6 2.5(15) . . . . ?
C7A C4 C5 C6 173(5) . . . . ?
C7B C4 C5 C6 -174(6) . . . . ?
O1 C1 C6 C5 -173.8(8) . . . . ?
C2 C1 C6 C5 4.7(13) . . . . ?
O1 C1 C6 C8 5.8(13) . . . . ?
C2 C1 C6 C8 -175.7(9) . . . . ?
C4 C5 C6 C1 -4.5(14) . . . . ?
C4 C5 C6 C8 175.9(9) . . . . ?
C1 C6 C8 N1B -62(2) . . . . ?
C5 C6 C8 N1B 118(2) . . . . ?
C1 C6 C8 N1A -56.0(14) . . . . ?
C5 C6 C8 N1A 123.6(11) . . . . ?
C10A C9A N1A C11A -59(2) . . . . ?
C10A C9A N1A C8 57(2) . . . . ?
C10A C9A N1A Ni1 179.4(18) . . . 5_565 ?
N1B C8 N1A C9A -7(5) . . . . ?
C6 C8 N1A C9A -173.2(13) . . . . ?
N1B C8 N1A C11A 112(6) . . . . ?
C6 C8 N1A C11A -54.8(16) . . . . ?
N1B C8 N1A Ni1 -130(7) . . . 5_565 ?
C6 C8 N1A Ni1 63.6(15) . . . 5_565 ?
C9A N1A C11A C12A -94.3(19) . . . . ?
C8 N1A C11A C12A 152.6(14) . . . . ?
Ni1 N1A C11A C12A 30.8(18) 5_565 . . . ?
N1A Ni1 N2A C12A 19.9(13) 5_565 . . 5_565 ?
O2A Ni1 N2A C12A -77.9(11) . . . 5_565 ?
O1 Ni1 N2A C12A 113.9(11) 5_565 . . 5_565 ?
O1 Ni1 N2A C12A -166.4(11) . . . 5_565 ?
N2B Ni1 N2A C12A -7(2) . . . 5_565 ?
O2B Ni1 N2A C12A -75.2(11) . . . 5_565 ?
O3 Ni1 N2A C12A -127(3) . . . 5_565 ?
N1B Ni1 N2A C12A 20.0(13) 5_565 . . 5_565 ?
N1A Ni1 N2A C13A -100.5(16) 5_565 . . . ?
O2A Ni1 N2A C13A 161.7(15) . . . . ?
O1 Ni1 N2A C13A -6.5(16) 5_565 . . . ?
O1 Ni1 N2A C13A 73.2(15) . . . . ?
N2B Ni1 N2A C13A -128(3) . . . . ?
O2B Ni1 N2A C13A 164.4(14) . . . . ?
O3 Ni1 N2A C13A 113(3) . . . . ?
N1B Ni1 N2A C13A -100.4(17) 5_565 . . . ?
N1A Ni1 N2A C14A 125.9(17) 5_565 . . . ?
O2A Ni1 N2A C14A 28.1(16) . . . . ?
O1 Ni1 N2A C14A -140.1(15) 5_565 . . . ?
O1 Ni1 N2A C14A -60.5(15) . . . . ?
N2B Ni1 N2A C14A 99(3) . . . . ?
O2B Ni1 N2A C14A 30.8(17) . . . . ?
O3 Ni1 N2A C14A -21(5) . . . . ?
N1B Ni1 N2A C14A 126.0(17) 5_565 . . . ?
N1A C11A C12A N2A -53(2) . . . 5_565 ?
C6 C8 N1B C11B -65(3) . . . . ?
N1A C8 N1B C11B -81(6) . . . . ?
C6 C8 N1B C9B 171.7(16) . . . . ?
N1A C8 N1B C9B 155(7) . . . . ?
C6 C8 N1B Ni1 52(2) . . . 5_565 ?
N1A C8 N1B Ni1 36(5) . . . 5_565 ?
C10B C9B N1B C8 -60(4) . . . . ?
C10B C9B N1B C11B 177(3) . . . . ?
C10B C9B N1B Ni1 55(3) . . . 5_565 ?
C8 N1B C11B C12B 142(2) . . . . ?
C9B N1B C11B C12B -94(3) . . . . ?
Ni1 N1B C11B C12B 29(3) 5_565 . . . ?
N1A Ni1 N2B C14B 144(2) 5_565 . . . ?
O2A Ni1 N2B C14B 43(2) . . . . ?
O1 Ni1 N2B C14B -132(2) 5_565 . . . ?
O1 Ni1 N2B C14B -44(2) . . . . ?
N2A Ni1 N2B C14B -66(3) . . . . ?
O2B Ni1 N2B C14B 52(2) . . . . ?
O3 Ni1 N2B C14B 92(3) . . . . ?
N1B Ni1 N2B C14B 141(2) 5_565 . . . ?
N1A Ni1 N2B C12B 24.6(16) 5_565 . . 5_565 ?
O2A Ni1 N2B C12B -76.3(16) . . . 5_565 ?
O1 Ni1 N2B C12B 109.2(15) 5_565 . . 5_565 ?
O1 Ni1 N2B C12B -163.0(14) . . . 5_565 ?
N2A Ni1 N2B C12B 175(3) . . . 5_565 ?
O2B Ni1 N2B C12B -67.1(16) . . . 5_565 ?
O3 Ni1 N2B C12B -27(3) . . . 5_565 ?
N1B Ni1 N2B C12B 22.2(17) 5_565 . . 5_565 ?
N1A Ni1 N2B C13B -92(2) 5_565 . . . ?
O2A Ni1 N2B C13B 167(2) . . . . ?
O1 Ni1 N2B C13B -7(2) 5_565 . . . ?
O1 Ni1 N2B C13B 80(2) . . . . ?
N2A Ni1 N2B C13B 58(2) . . . . ?
O2B Ni1 N2B C13B 176.2(19) . . . . ?
O3 Ni1 N2B C13B -144.0(17) . . . . ?
N1B Ni1 N2B C13B -95(2) 5_565 . . . ?
N1B C11B C12B N2B -50(3) . . . 5_565 ?
C1 C2 C15 O2A -5(2) . . . . ?
C3 C2 C15 O2A 168.8(11) . . . . ?
C1 C2 C15 O2B 25(2) . . . . ?
C3 C2 C15 O2B -161.2(14) . . . . ?
C2 C15 O2A Ni1 26.2(18) . . . . ?
O2B C15 O2A Ni1 -91(3) . . . . ?
N1A Ni1 O2A C15 160.4(10) 5_565 . . . ?
O1 Ni1 O2A C15 28(2) 5_565 . . . ?
O1 Ni1 O2A C15 -22.9(9) . . . . ?
N2A Ni1 O2A C15 -108.4(10) . . . . ?
N2B Ni1 O2A C15 -134.2(13) . . . . ?
O2B Ni1 O2A C15 80.7(17) . . . . ?
O3 Ni1 O2A C15 64.0(9) . . . . ?
N1B Ni1 O2A C15 150.0(11) 5_565 . . . ?
C2 C15 O2B Ni1 -23(2) . . . . ?
O2A C15 O2B Ni1 61(3) . . . . ?
N1A Ni1 O2B C15 -170.2(11) 5_565 . . . ?
O2A Ni1 O2B C15 -68.3(13) . . . . ?
O1 Ni1 O2B C15 83.6(12) 5_565 . . . ?
O1 Ni1 O2B C15 8.3(10) . . . . ?
N2A Ni1 O2B C15 -77.9(11) . . . . ?
N2B Ni1 O2B C15 -103.3(13) . . . . ?
O3 Ni1 O2B C15 93.5(11) . . . . ?
N1B Ni1 O2B C15 180.0(12) 5_565 . . . ?
